data_7105598
loop_
_publ_author_name
'Atwood, Jerry L.'
'Brechin, Euan K.'
'Dalgarno, Scott J.'
'Inglis, Ross'
'Jones, Leigh F.'
'Mossine, Andrew'
'Paterson, Martin J.'
'Power, Nicholas P.'
'Teat, Simon J.'

_publ_section_title
;
 Magnetism in metal--organic capsules
;
_journal_issue 20
_journal_name_full 'Chemical Communications'
_journal_page_first 3484
_journal_paper_doi 10.1039/c002247k
_journal_volume 46
_journal_year 2010
_chemical_formula_sum 'C162 H154 Co8 N18 O24'
_chemical_formula_weight 3208.47
_chemical_name_systematic
;
?
;
_space_group_IT_number 70
_symmetry_cell_setting orthorhombic
_symmetry_space_group_name_Hall '-F 2uv 2vw'
_symmetry_space_group_name_H-M 'F d d d :2'
_atom_sites_solution_hydrogens geom
_atom_sites_solution_primary direct
_atom_sites_solution_secondary difmap
_audit_creation_method SHELXL-97
_cell_angle_alpha 90.00
_cell_angle_beta 90.00
_cell_angle_gamma 90.00
_cell_formula_units_Z 8
_cell_length_a 18.6001(8)
_cell_length_b 28.4944(11)
_cell_length_c 54.266(2)
_cell_measurement_temperature 100(2)
_cell_volume 28761(2)
_computing_cell_refinement 'Bruker SAINTv7.34a'
_computing_data_collection 'Bruker APEX 2'
_computing_data_reduction 'Bruker SAINTv7.34a'
_computing_molecular_graphics 'X-Seed v2.0 (Barbour, 2005)'
_computing_publication_material 'local program'
_computing_structure_refinement 'SHELXL-97 (Sheldrick, 1997)'
_computing_structure_solution 'SHELXS-97 (Sheldrick, 1990)'
_diffrn_ambient_temperature 100(2)
_diffrn_measured_fraction_theta_full 0.999
_diffrn_measured_fraction_theta_max 0.999
_diffrn_measurement_device_type 'Bruker APEX II CCD diffractometer'
_diffrn_measurement_method '\w rotation with narrow frames'
_diffrn_radiation_monochromator 'silicon 111'
_diffrn_radiation_source 'Advanced Light Source station 11.3.1'
_diffrn_radiation_type synchrotron
_diffrn_radiation_wavelength 0.77490
_diffrn_reflns_av_R_equivalents 0.0644
_diffrn_reflns_av_sigmaI/netI 0.0363
_diffrn_reflns_limit_h_max 17
_diffrn_reflns_limit_h_min -17
_diffrn_reflns_limit_k_max 26
_diffrn_reflns_limit_k_min -25
_diffrn_reflns_limit_l_max 51
_diffrn_reflns_limit_l_min -51
_diffrn_reflns_number 26582
_diffrn_reflns_theta_full 21.44
_diffrn_reflns_theta_max 21.44
_diffrn_reflns_theta_min 1.76
_exptl_absorpt_coefficient_mu 1.229
_exptl_absorpt_correction_T_max 0.7447
_exptl_absorpt_correction_T_min 0.6458
_exptl_absorpt_correction_type multi-scan
_exptl_absorpt_process_details 'SADABS 2004 Bruker AXS, Madison, WI'
_exptl_crystal_colour Yellow
_exptl_crystal_density_diffrn 1.482
_exptl_crystal_density_method 'not measured'
_exptl_crystal_description Block
_exptl_crystal_F_000 13280
_exptl_crystal_size_max 0.13
_exptl_crystal_size_mid 0.12
_exptl_crystal_size_min 0.05
_refine_diff_density_max 0.860
_refine_diff_density_min -0.334
_refine_diff_density_rms 0.071
_refine_ls_extinction_method none
_refine_ls_goodness_of_fit_ref 1.051
_refine_ls_hydrogen_treatment constr
_refine_ls_matrix_type full
_refine_ls_number_parameters 482
_refine_ls_number_reflns 3163
_refine_ls_number_restraints 64
_refine_ls_restrained_S_all 1.053
_refine_ls_R_factor_all 0.0856
_refine_ls_R_factor_gt 0.0531
_refine_ls_shift/su_max 0.001
_refine_ls_shift/su_mean 0.000
_refine_ls_structure_factor_coef Fsqd
_refine_ls_weighting_details 'calc w=1/[\s^2^(Fo^2^)+(0.0785P)^2^+343.5622P] where P=(Fo^2^+2Fc^2^)/3'
_refine_ls_weighting_scheme calc
_refine_ls_wR_factor_gt 0.1341
_refine_ls_wR_factor_ref 0.1572
_reflns_number_gt 2163
_reflns_number_total 3163
_reflns_threshold_expression >2sigma(I)
_cod_data_source_file c002247k.txt
_cod_data_source_block CoDimerPy
_cod_depositor_comments
;
The following automatic conversions were performed:
'_symmetry_cell_setting' value 'Orthorhombic' changed to 'orthorhombic'
according to '/home/saulius/struct/CIF-dictionaries/cif_core.dic'
dictionary named 'cif_core.dic' version 2.4.1 from 2010-06-29.

Automatic conversion script
Id: cif_fix_enum 1527 2010-12-29 10:47:43Z saulius 
;
_cod_original_sg_symbol_H-M Fddd
_cod_database_code 7105598

loop_
_symmetry_equiv_pos_as_xyz
'x, y, z'
'-x+1/4, -y+1/4, z'
'x, -y+1/4, -z+1/4'
'-x+1/4, y, -z+1/4'
'x, y+1/2, z+1/2'
'-x+1/4, -y+3/4, z+1/2'
'x, -y+3/4, -z+3/4'
'-x+1/4, y+1/2, -z+3/4'
'x+1/2, y, z+1/2'
'-x+3/4, -y+1/4, z+1/2'
'x+1/2, -y+1/4, -z+3/4'
'-x+3/4, y, -z+3/4'
'x+1/2, y+1/2, z'
'-x+3/4, -y+3/4, z'
'x+1/2, -y+3/4, -z+1/4'
'-x+3/4, y+1/2, -z+1/4'
'-x, -y, -z'
'x-1/4, y-1/4, -z'
'-x, y-1/4, z-1/4'
'x-1/4, -y, z-1/4'
'-x, -y+1/2, -z+1/2'
'x-1/4, y+1/4, -z+1/2'
'-x, y+1/4, z+1/4'
'x-1/4, -y+1/2, z+1/4'
'-x+1/2, -y, -z+1/2'
'x+1/4, y-1/4, -z+1/2'
'-x+1/2, y-1/4, z+1/4'
'x+1/4, -y, z+1/4'
'-x+1/2, -y+1/2, -z'
'x+1/4, y+1/4, -z'
'-x+1/2, y+1/4, z-1/4'
'x+1/4, -y+1/2, z-1/4'

loop_
_atom_site_label
_atom_site_type_symbol
_atom_site_fract_x
_atom_site_fract_y
_atom_site_fract_z
_atom_site_U_iso_or_equiv
_atom_site_adp_type
_atom_site_occupancy
_atom_site_symmetry_multiplicity
_atom_site_calc_flag
_atom_site_refinement_flags
_atom_site_disorder_assembly
_atom_site_disorder_group
Co1 Co 0.6250 0.44741(5) 0.1250 0.0446(5) Uani 1 2 d S . .
O1 O 0.5190(3) 0.46231(17) 0.11411(10) 0.0453(15) Uani 1 1 d . A 1
C1 C 0.4175(5) 0.5461(3) 0.16644(16) 0.048(2) Uani 1 1 d . . .
Co2 Co 0.62408(7) 0.50491(4) 0.062277(19) 0.0491(4) Uani 1 1 d . . .
O2 O 0.5201(3) 0.52694(19) 0.19270(10) 0.0518(15) Uani 1 1 d D . .
C2 C 0.4835(5) 0.5250(3) 0.17053(15) 0.043(2) Uani 1 1 d . A .
Co3 Co 0.6250 0.6250 0.03750(3) 0.0581(6) Uani 1 2 d S . .
O3 O 0.5175(3) 0.49290(19) 0.07203(10) 0.0514(15) Uani 1 1 d . A 2
C3 C 0.5177(5) 0.4997(3) 0.15221(15) 0.042(2) Uani 1 1 d . . .
C4 C 0.4829(5) 0.4918(3) 0.12998(15) 0.045(2) Uani 1 1 d . A .
C5 C 0.4167(5) 0.5121(3) 0.12508(15) 0.045(2) Uani 1 1 d . . .
C6 C 0.3863(5) 0.5402(3) 0.14321(16) 0.047(2) Uani 1 1 d . A .
H6 H 0.3426 0.5560 0.1397 0.056 Uiso 1 1 calc R . .
C7 C 0.3823(5) 0.5069(3) 0.09979(15) 0.049(2) Uani 1 1 d . A .
H7 H 0.3979 0.4754 0.0937 0.059 Uiso 1 1 calc R . .
C8 C 0.4158(5) 0.5424(3) 0.08183(15) 0.051(2) Uani 1 1 d . . .
O9 O 0.5191(3) 0.64554(19) 0.03975(9) 0.0530(16) Uani 1 1 d . A .
C9 C 0.4815(5) 0.5339(3) 0.07031(16) 0.050(2) Uani 1 1 d . A .
O10 O 0.5857(3) 0.48404(17) 0.15571(9) 0.0450(14) Uani 1 1 d . . .
C10 C 0.5129(5) 0.5697(3) 0.05656(15) 0.053(2) Uani 1 1 d . . .
C11 C 0.4809(6) 0.6131(3) 0.05358(15) 0.051(2) Uani 1 1 d . A .
C12 C 0.4153(5) 0.6228(3) 0.06499(15) 0.047(2) Uani 1 1 d . . .
C13 C 0.3842(5) 0.5874(3) 0.07926(15) 0.055(2) Uani 1 1 d . A .
H13 H 0.3403 0.5937 0.0876 0.066 Uiso 1 1 calc R . .
C14 C 0.3826(5) 0.6720(3) 0.06377(15) 0.052(2) Uani 1 1 d . . .
H14 H 0.3979 0.6852 0.0475 0.062 Uiso 1 1 calc R . .
C15 C 0.3019(6) 0.5056(4) 0.09957(18) 0.081(3) Uani 1 1 d . . .
H15A H 0.2852 0.5017 0.0824 0.097 Uiso 1 1 calc R A .
H15B H 0.2833 0.5360 0.1057 0.097 Uiso 1 1 calc R . .
O16 O 0.5816(3) 0.56281(18) 0.04737(10) 0.0536(16) Uani 1 1 d . A .
C16 C 0.2701(6) 0.4658(4) 0.11541(19) 0.097(4) Uani 1 1 d . A .
H16A H 0.2932 0.4360 0.1110 0.146 Uiso 1 1 calc R . .
H16B H 0.2182 0.4635 0.1124 0.146 Uiso 1 1 calc R . .
H16C H 0.2785 0.4725 0.1329 0.146 Uiso 1 1 calc R . .
C17 C 0.3010(5) 0.6724(3) 0.06343(17) 0.064(3) Uani 1 1 d . . .
H17A H 0.2838 0.6501 0.0507 0.077 Uiso 1 1 calc R A .
H17B H 0.2829 0.6616 0.0796 0.077 Uiso 1 1 calc R . .
C18 C 0.2705(6) 0.7207(3) 0.05804(19) 0.082(3) Uani 1 1 d . A .
H18A H 0.2833 0.7422 0.0714 0.123 Uiso 1 1 calc R . .
H18B H 0.2181 0.7186 0.0567 0.123 Uiso 1 1 calc R . .
H18C H 0.2904 0.7324 0.0425 0.123 Uiso 1 1 calc R . .
N19 N 0.6220(5) 0.3897(2) 0.09845(12) 0.0463(18) Uani 1 1 d . A .
C20 C 0.6817(6) 0.3660(3) 0.09509(18) 0.065(3) Uani 1 1 d . . .
H20 H 0.7220 0.3732 0.1051 0.078 Uiso 1 1 calc R A .
C21 C 0.6883(6) 0.3314(4) 0.07768(19) 0.074(3) Uani 1 1 d . A .
H21 H 0.7326 0.3153 0.0757 0.089 Uiso 1 1 calc R . .
C22 C 0.6305(7) 0.3204(3) 0.06327(18) 0.069(3) Uani 1 1 d . . .
H22 H 0.6334 0.2958 0.0515 0.083 Uiso 1 1 calc R A .
C23 C 0.5692(6) 0.3451(3) 0.06599(17) 0.065(3) Uani 1 1 d . A .
H23 H 0.5287 0.3389 0.0558 0.078 Uiso 1 1 calc R . .
C24 C 0.5666(6) 0.3796(3) 0.08387(18) 0.059(3) Uani 1 1 d . . .
H24 H 0.5233 0.3969 0.0858 0.071 Uiso 1 1 calc R A .
N25 N 0.6305(5) 0.4540(3) 0.03598(13) 0.058(2) Uani 1 1 d . A .
C26 C 0.6883(7) 0.4288(4) 0.03346(17) 0.075(3) Uani 1 1 d . . .
H26 H 0.7279 0.4355 0.0439 0.090 Uiso 1 1 calc R A .
C27 C 0.6959(8) 0.3927(4) 0.0164(2) 0.101(4) Uani 1 1 d . A .
H27 H 0.7391 0.3750 0.0153 0.121 Uiso 1 1 calc R . .
C28 C 0.6397(11) 0.3838(5) 0.0017(2) 0.122(6) Uani 1 1 d . . .
H28 H 0.6436 0.3599 -0.0104 0.147 Uiso 1 1 calc R A .
C29 C 0.5770(9) 0.4084(6) 0.0039(2) 0.132(6) Uani 1 1 d . A .
H29 H 0.5364 0.4015 -0.0062 0.158 Uiso 1 1 calc R . .
C30 C 0.5753(7) 0.4441(5) 0.0215(2) 0.098(4) Uani 1 1 d . . .
H30 H 0.5327 0.4621 0.0232 0.117 Uiso 1 1 calc R A .
N31 N 0.6250 0.6250 -0.00101(19) 0.071(3) Uani 1 2 d SU . .
C32 C 0.6100(6) 0.5870(4) -0.01341(19) 0.094(3) Uani 1 1 d U . .
H32 H 0.6000 0.5590 -0.0045 0.113 Uiso 1 1 calc R A .
C33 C 0.6079(6) 0.5856(5) -0.0397(2) 0.102(3) Uani 1 1 d U A .
H33 H 0.5948 0.5578 -0.0483 0.122 Uiso 1 1 calc R . .
C34 C 0.6250 0.6250 -0.0520(3) 0.100(4) Uani 1 2 d SU . .
H34 H 0.6250 0.6250 -0.0695 0.121 Uiso 1 2 calc SR A .
N40 N 0.8750 0.3750 0.0909(2) 0.086(4) Uani 1 2 d S . .
C41 C 0.8661(6) 0.4151(3) 0.0778(2) 0.075(3) Uani 1 1 d . . .
H41 H 0.8586 0.4439 0.0862 0.090 Uiso 1 1 calc R . .
C42 C 0.8678(6) 0.4146(4) 0.0526(2) 0.089(3) Uani 1 1 d . . .
H42 H 0.8637 0.4433 0.0438 0.107 Uiso 1 1 calc R . .
C43 C 0.8750 0.3750 0.0402(3) 0.092(5) Uani 1 2 d S . .
H43 H 0.8750 0.3750 0.0227 0.110 Uiso 1 2 calc SR . .
C44 C 0.5988(11) 0.2469(7) 0.0012(3) 0.148(4) Uani 1 1 d U . .
H44 H 0.6281 0.2630 -0.0104 0.178 Uiso 1 1 calc R . .
C45 C 0.6241(11) 0.2091(6) 0.0131(3) 0.145(4) Uani 1 1 d U . .
H45 H 0.6704 0.1973 0.0091 0.174 Uiso 1 1 calc R . .
C46 C 0.5858(10) 0.1884(6) 0.0302(3) 0.134(4) Uani 1 1 d U . .
H46 H 0.6055 0.1618 0.0383 0.161 Uiso 1 1 calc R . .
C47 C 0.5199(10) 0.2031(6) 0.0367(3) 0.136(4) Uani 1 1 d U . .
H47 H 0.4951 0.1881 0.0498 0.164 Uiso 1 1 calc R . .
C48 C 0.4878(10) 0.2406(6) 0.0241(3) 0.144(4) Uani 1 1 d U . .
H48 H 0.4404 0.2508 0.0277 0.173 Uiso 1 1 calc R . .
N49 N 0.5304(10) 0.2621(5) 0.0059(2) 0.156(4) Uani 1 1 d U . .
N60 N 0.620(3) 0.624(3) 0.0903(3) 0.092(7) Uiso 0.25 1 d PGU B -1
C61 C 0.686(3) 0.623(2) 0.1018(6) 0.086(9) Uiso 0.25 1 d PGU B -1
H61 H 0.7286 0.6176 0.0924 0.103 Uiso 0.25 1 calc PR B -1
C62 C 0.691(2) 0.6314(11) 0.1270(6) 0.075(8) Uiso 0.25 1 d PGU B -1
H62 H 0.7371 0.6309 0.1348 0.090 Uiso 0.25 1 calc PR B -1
C63 C 0.630(3) 0.6399(10) 0.1407(3) 0.092(9) Uiso 0.25 1 d PGU B -1
H63 H 0.6332 0.6453 0.1579 0.110 Uiso 0.25 1 calc PR B -1
C64 C 0.563(2) 0.6406(9) 0.1292(6) 0.089(9) Uiso 0.25 1 d PGU B -1
H64 H 0.5208 0.6464 0.1386 0.107 Uiso 0.25 1 calc PR B -1
C65 C 0.558(2) 0.633(2) 0.1040(7) 0.097(9) Uiso 0.25 1 d PGU B -1
H65 H 0.5122 0.6331 0.0961 0.116 Uiso 0.25 1 calc PR B -1
C70 C 0.133(3) 0.6770(14) 0.1186(6) 0.15(3) Uiso 0.25 1 d PGD C -1
H70 H 0.1388 0.7054 0.1096 0.186 Uiso 0.25 1 calc PR C -1
C71 C 0.136(3) 0.6777(12) 0.1442(6) 0.16(3) Uiso 0.25 1 d PGD C -1
H71 H 0.1427 0.7065 0.1527 0.189 Uiso 0.25 1 calc PR C -1
C72 C 0.128(3) 0.6362(14) 0.1574(5) 0.139(19) Uiso 0.25 1 d PGD C -1
H72 H 0.1295 0.6366 0.1749 0.167 Uiso 0.25 1 calc PR C -1
C73 C 0.118(2) 0.5940(13) 0.1450(6) 0.12(2) Uiso 0.25 1 d PGD C -1
H73 H 0.1124 0.5656 0.1540 0.144 Uiso 0.25 1 calc PR C -1
C74 C 0.115(3) 0.5934(14) 0.1194(6) 0.20(3) Uiso 0.25 1 d PGD C -1
H74 H 0.1085 0.5645 0.1109 0.236 Uiso 0.25 1 calc PR C -1
C75 C 0.123(3) 0.6349(16) 0.1062(5) 0.14(2) Uiso 0.25 1 d PGD C -1
H75 H 0.1217 0.6344 0.0887 0.164 Uiso 0.25 1 calc PR C -1
H101 H 0.5170 0.5555 0.1998 0.06(3) Uiso 1 1 d GD C -1
H100 H 0.5092 0.4746 0.0968 0.16(5) Uiso 1 1 d G C 1

loop_
_atom_site_aniso_label
_atom_site_aniso_U_11
_atom_site_aniso_U_22
_atom_site_aniso_U_33
_atom_site_aniso_U_23
_atom_site_aniso_U_13
_atom_site_aniso_U_12
Co1 0.0636(11) 0.0346(9) 0.0355(9) 0.000 0.0024(9) 0.000
O1 0.067(4) 0.035(3) 0.034(3) -0.002(3) 0.006(3) -0.008(3)
C1 0.070(7) 0.031(5) 0.044(6) 0.003(5) 0.009(5) -0.004(5)
Co2 0.0692(9) 0.0419(7) 0.0362(7) 0.0007(5) -0.0010(6) -0.0023(7)
O2 0.077(4) 0.041(4) 0.037(4) -0.002(3) -0.001(3) -0.001(3)
C2 0.062(7) 0.030(5) 0.039(6) 0.002(5) 0.004(5) -0.002(5)
Co3 0.0713(13) 0.0455(11) 0.0575(11) 0.000 0.000 -0.0065(10)
O3 0.070(4) 0.039(4) 0.045(3) 0.001(3) -0.001(3) 0.006(3)
C3 0.060(7) 0.031(5) 0.035(6) 0.002(4) 0.006(5) -0.003(5)
C4 0.065(7) 0.038(5) 0.033(6) 0.001(4) 0.008(5) -0.001(5)
C5 0.057(6) 0.036(5) 0.042(6) 0.003(5) 0.000(5) -0.007(5)
C6 0.052(6) 0.040(5) 0.048(6) 0.000(5) 0.004(5) -0.003(5)
C7 0.055(7) 0.044(5) 0.050(6) -0.001(4) -0.001(5) -0.002(5)
C8 0.068(7) 0.043(6) 0.041(6) 0.004(5) -0.005(5) -0.011(5)
O9 0.078(4) 0.047(4) 0.033(3) 0.004(3) 0.000(3) -0.007(3)
C9 0.063(7) 0.047(7) 0.041(5) 0.002(5) 0.006(5) -0.006(6)
O10 0.064(4) 0.038(3) 0.033(3) -0.001(3) -0.002(3) 0.006(3)
C10 0.062(7) 0.056(7) 0.042(6) -0.001(5) 0.006(5) 0.002(6)
C11 0.072(7) 0.042(7) 0.039(6) -0.002(5) -0.008(5) 0.000(6)
C12 0.068(7) 0.040(6) 0.033(5) -0.002(5) -0.010(5) 0.001(6)
C13 0.061(6) 0.063(7) 0.041(5) -0.008(5) -0.005(5) -0.013(6)
C14 0.058(7) 0.052(6) 0.045(5) 0.000(4) -0.005(5) -0.003(5)
C15 0.099(10) 0.084(8) 0.061(7) -0.002(6) -0.006(6) -0.008(7)
O16 0.067(4) 0.047(4) 0.047(4) 0.004(3) 0.007(3) 0.002(3)
C16 0.101(9) 0.114(9) 0.077(8) 0.021(7) -0.013(7) -0.053(8)
C17 0.071(8) 0.060(7) 0.060(6) -0.011(5) -0.009(5) 0.006(6)
C18 0.087(8) 0.062(7) 0.096(8) -0.010(6) -0.030(7) 0.012(6)
N19 0.064(5) 0.032(4) 0.043(4) 0.000(3) -0.003(5) -0.001(4)
C20 0.076(8) 0.049(6) 0.070(7) -0.021(6) -0.015(6) 0.012(6)
C21 0.072(8) 0.078(8) 0.074(7) -0.021(7) -0.012(7) 0.030(6)
C22 0.094(9) 0.053(6) 0.061(7) -0.015(5) -0.006(7) 0.005(7)
C23 0.081(8) 0.053(6) 0.060(7) -0.011(6) -0.014(6) 0.002(6)
C24 0.075(7) 0.044(6) 0.058(6) -0.009(5) 0.002(6) 0.004(5)
N25 0.072(6) 0.055(5) 0.046(5) -0.006(4) -0.005(5) -0.006(5)
C26 0.115(10) 0.056(7) 0.053(7) -0.023(6) -0.008(6) -0.002(7)
C27 0.145(13) 0.077(9) 0.082(9) -0.026(8) 0.011(9) -0.001(8)
C28 0.169(16) 0.127(13) 0.070(10) -0.058(9) 0.038(11) -0.039(12)
C29 0.132(14) 0.199(17) 0.064(9) -0.052(11) 0.004(9) -0.034(13)
C30 0.101(10) 0.125(11) 0.067(8) -0.031(8) -0.001(8) -0.006(8)
N31 0.093(7) 0.070(7) 0.050(6) 0.000 0.000 -0.012(7)
C32 0.121(7) 0.093(7) 0.068(6) -0.011(5) 0.001(5) -0.012(6)
C33 0.121(7) 0.115(8) 0.071(6) -0.017(6) 0.000(6) -0.014(7)
C34 0.105(9) 0.123(11) 0.074(9) 0.000 0.000 -0.013(10)
N40 0.093(10) 0.072(9) 0.093(9) 0.000 0.000 -0.009(8)
C41 0.089(8) 0.049(7) 0.088(9) -0.007(6) 0.018(7) 0.011(6)
C42 0.111(10) 0.074(8) 0.083(9) 0.020(7) -0.006(8) -0.005(8)
C43 0.144(16) 0.093(14) 0.037(9) 0.000 0.000 -0.029(13)
C44 0.209(11) 0.151(9) 0.084(7) -0.033(7) -0.006(8) 0.006(9)
C45 0.196(11) 0.148(9) 0.091(8) -0.036(7) -0.018(8) 0.010(9)
C46 0.193(11) 0.119(8) 0.091(8) -0.020(7) -0.018(8) 0.002(8)
C47 0.199(11) 0.116(8) 0.095(8) -0.015(7) 0.004(8) -0.015(9)
C48 0.200(11) 0.133(9) 0.100(8) -0.030(7) -0.004(8) -0.008(8)
N49 0.220(11) 0.152(8) 0.095(7) -0.032(6) -0.022(8) -0.005(8)

loop_
_atom_type_symbol
_atom_type_description
_atom_type_scat_dispersion_real
_atom_type_scat_dispersion_imag
_atom_type_scat_source
C C -0.0020 0.0020 'International Tables Vol C Tables 4.2.6.8 and 6.1.1.4'
H H 0.0000 0.0000 'International Tables Vol C Tables 4.2.6.8 and 6.1.1.4'
O O -0.0041 0.0074 'International Tables Vol C Tables 4.2.6.8 and 6.1.1.4'
Co Co 0.1760 1.1404 'International Tables Vol C Tables 4.2.6.8 and 6.1.1.4'
N N -0.0031 0.0040 'International Tables Vol C Tables 4.2.6.8 and 6.1.1.4'

loop_
_geom_angle_atom_site_label_1
_geom_angle_atom_site_label_2
_geom_angle_atom_site_label_3
_geom_angle
_geom_angle_site_symmetry_1
_geom_angle_site_symmetry_3
_geom_angle_publ_flag
O10 Co1 O10 120.3(3) 4_655 . ?
O10 Co1 O1 78.2(2) 4_655 4_655 ?
O10 Co1 O1 90.2(2) . 4_655 ?
O10 Co1 O1 90.2(2) 4_655 . ?
O10 Co1 O1 78.2(2) . . ?
O1 Co1 O1 156.7(3) 4_655 . ?
O10 Co1 N19 81.9(2) 4_655 . ?
O10 Co1 N19 152.7(3) . . ?
O1 Co1 N19 111.2(3) 4_655 . ?
O1 Co1 N19 86.7(3) . . ?
O10 Co1 N19 152.7(3) 4_655 4_655 ?
O10 Co1 N19 81.9(2) . 4_655 ?
O1 Co1 N19 86.7(3) 4_655 4_655 ?
O1 Co1 N19 111.2(3) . 4_655 ?
N19 Co1 N19 82.5(3) . 4_655 ?
C4 O1 Co1 113.8(5) . . ?
C4 O1 H100 106.2 . . ?
Co1 O1 H100 119.8 . . ?
C2 C1 C6 117.3(8) . . ?
C2 C1 C14 121.0(8) . 3_565 ?
C6 C1 C14 121.6(9) . 3_565 ?
O10 Co2 O16 138.7(2) 4_655 . ?
O10 Co2 N25 112.2(3) 4_655 . ?
O16 Co2 N25 109.1(3) . . ?
O10 Co2 O3 95.0(2) 4_655 . ?
O16 Co2 O3 82.1(2) . . ?
N25 Co2 O3 96.7(3) . . ?
O10 Co2 O2 81.2(2) 4_655 4_655 ?
O16 Co2 O2 94.1(2) . 4_655 ?
N25 Co2 O2 93.9(3) . 4_655 ?
O3 Co2 O2 169.4(2) . 4_655 ?
C2 O2 Co2 109.9(5) . 4_655 ?
C2 O2 H101 112.2 . . ?
Co2 O2 H101 112.8 4_655 . ?
C3 C2 O2 114.8(8) . . ?
C3 C2 C1 121.2(8) . . ?
O2 C2 C1 123.9(8) . . ?
O16 Co3 O16 149.3(3) 2_665 . ?
O16 Co3 O9 81.4(2) 2_665 2_665 ?
O16 Co3 O9 96.7(2) . 2_665 ?
O16 Co3 O9 96.7(2) 2_665 . ?
O16 Co3 O9 81.4(2) . . ?
O9 Co3 O9 173.2(3) 2_665 . ?
O16 Co3 N31 105.37(16) 2_665 . ?
O16 Co3 N31 105.37(16) . . ?
O9 Co3 N31 93.40(15) 2_665 . ?
O9 Co3 N31 93.40(15) . . ?
C9 O3 Co2 108.2(5) . . ?
C9 O3 H100 108.8 . . ?
Co2 O3 H100 113.4 . . ?
O10 C3 C2 120.0(8) . . ?
O10 C3 C4 120.2(8) . . ?
C2 C3 C4 119.8(9) . . ?
O1 C4 C3 114.6(8) . . ?
O1 C4 C5 124.6(8) . . ?
C3 C4 C5 120.8(8) . . ?
C4 C5 C6 117.8(8) . . ?
C4 C5 C7 120.4(8) . . ?
C6 C5 C7 121.7(8) . . ?
C5 C6 C1 122.8(8) . . ?
C5 C6 H6 118.6 . . ?
C1 C6 H6 118.6 . . ?
C15 C7 C5 115.5(7) . . ?
C15 C7 C8 114.6(8) . . ?
C5 C7 C8 109.8(7) . . ?
C15 C7 H7 105.3 . . ?
C5 C7 H7 105.3 . . ?
C8 C7 H7 105.3 . . ?
C9 C8 C13 118.4(8) . . ?
C9 C8 C7 121.7(8) . . ?
C13 C8 C7 119.4(9) . . ?
C11 O9 Co3 109.4(5) . . ?
O3 C9 C8 123.6(8) . . ?
O3 C9 C10 117.6(9) . . ?
C8 C9 C10 118.8(9) . . ?
C3 O10 Co2 112.1(5) . 4_655 ?
C3 O10 Co1 112.2(5) . . ?
Co2 O10 Co1 135.6(3) 4_655 . ?
C11 C10 O16 118.8(9) . . ?
C11 C10 C9 122.6(9) . . ?
O16 C10 C9 118.4(9) . . ?
C10 C11 O9 116.1(9) . . ?
C10 C11 C12 120.1(9) . . ?
O9 C11 C12 123.7(8) . . ?
C13 C12 C11 117.6(8) . . ?
C13 C12 C14 121.5(9) . . ?
C11 C12 C14 120.7(8) . . ?
C12 C13 C8 122.5(9) . . ?
C12 C13 H13 118.7 . . ?
C8 C13 H13 118.7 . . ?
C17 C14 C12 113.9(7) . . ?
C17 C14 C1 115.0(7) . 3_565 ?
C12 C14 C1 109.9(7) . 3_565 ?
C17 C14 H14 105.7 . . ?
C12 C14 H14 105.7 . . ?
C1 C14 H14 105.7 3_565 . ?
C7 C15 C16 113.5(9) . . ?
C7 C15 H15A 108.9 . . ?
C16 C15 H15A 108.9 . . ?
C7 C15 H15B 108.9 . . ?
C16 C15 H15B 108.9 . . ?
H15A C15 H15B 107.7 . . ?
C10 O16 Co2 109.6(5) . . ?
C10 O16 Co3 109.9(5) . . ?
Co2 O16 Co3 132.3(3) . . ?
C15 C16 H16A 109.5 . . ?
C15 C16 H16B 109.5 . . ?
H16A C16 H16B 109.5 . . ?
C15 C16 H16C 109.5 . . ?
H16A C16 H16C 109.5 . . ?
H16B C16 H16C 109.5 . . ?
C18 C17 C14 112.6(8) . . ?
C18 C17 H17A 109.1 . . ?
C14 C17 H17A 109.1 . . ?
C18 C17 H17B 109.1 . . ?
C14 C17 H17B 109.1 . . ?
H17A C17 H17B 107.8 . . ?
C17 C18 H18A 109.5 . . ?
C17 C18 H18B 109.5 . . ?
H18A C18 H18B 109.5 . . ?
C17 C18 H18C 109.5 . . ?
H18A C18 H18C 109.5 . . ?
H18B C18 H18C 109.5 . . ?
C20 N19 C24 117.4(7) . . ?
C20 N19 Co1 117.2(6) . . ?
C24 N19 Co1 125.1(7) . . ?
N19 C20 C21 122.8(9) . . ?
N19 C20 H20 118.6 . . ?
C21 C20 H20 118.6 . . ?
C22 C21 C20 119.2(9) . . ?
C22 C21 H21 120.4 . . ?
C20 C21 H21 120.4 . . ?
C23 C22 C21 119.0(9) . . ?
C23 C22 H22 120.5 . . ?
C21 C22 H22 120.5 . . ?
C22 C23 C24 118.5(9) . . ?
C22 C23 H23 120.8 . . ?
C24 C23 H23 120.8 . . ?
N19 C24 C23 123.0(9) . . ?
N19 C24 H24 118.5 . . ?
C23 C24 H24 118.5 . . ?
C26 N25 C30 117.5(9) . . ?
C26 N25 Co2 121.0(7) . . ?
C30 N25 Co2 121.4(8) . . ?
N25 C26 C27 124.3(11) . . ?
N25 C26 H26 117.9 . . ?
C27 C26 H26 117.9 . . ?
C28 C27 C26 117.2(14) . . ?
C28 C27 H27 121.4 . . ?
C26 C27 H27 121.4 . . ?
C27 C28 C29 121.3(13) . . ?
C27 C28 H28 119.3 . . ?
C29 C28 H28 119.3 . . ?
C28 C29 C30 116.7(13) . . ?
C28 C29 H29 121.6 . . ?
C30 C29 H29 121.6 . . ?
N25 C30 C29 123.0(13) . . ?
N25 C30 H30 118.5 . . ?
C29 C30 H30 118.5 . . ?
C32 N31 C32 117.9(13) . 2_665 ?
C32 N31 Co3 121.0(6) . . ?
C32 N31 Co3 121.0(6) 2_665 . ?
N31 C32 C33 122.9(11) . . ?
N31 C32 H32 118.5 . . ?
C33 C32 H32 118.5 . . ?
C34 C33 C32 117.8(13) . . ?
C34 C33 H33 121.1 . . ?
C32 C33 H33 121.1 . . ?
C33 C34 C33 120.6(17) 2_665 . ?
C33 C34 H34 119.7 2_665 . ?
C33 C34 H34 119.7 . . ?
C41 N40 C41 116.6(13) . 14_655 ?
N40 C41 C42 120.9(10) . . ?
N40 C41 H41 119.6 . . ?
C42 C41 H41 119.6 . . ?
C43 C42 C41 121.3(11) . . ?
C43 C42 H42 119.3 . . ?
C41 C42 H42 119.3 . . ?
C42 C43 C42 118.9(14) 14_655 . ?
C42 C43 H43 120.5 14_655 . ?
C42 C43 H43 120.5 . . ?
C45 C44 N49 119(2) . . ?
C45 C44 H44 120.3 . . ?
N49 C44 H44 120.3 . . ?
C46 C45 C44 121(2) . . ?
C46 C45 H45 119.6 . . ?
C44 C45 H45 119.6 . . ?
C45 C46 C47 122.8(19) . . ?
C45 C46 H46 118.6 . . ?
C47 C46 H46 118.6 . . ?
C46 C47 C48 120.0(18) . . ?
C46 C47 H47 120.0 . . ?
C48 C47 H47 120.0 . . ?
C47 C48 N49 115.7(18) . . ?
C47 C48 H48 122.1 . . ?
N49 C48 H48 122.1 . . ?
C44 N49 C48 121.1(18) . . ?
C61 N60 C65 120.0 . . ?
C62 C61 N60 120.0 . . ?
C62 C61 H61 120.0 . . ?
N60 C61 H61 120.0 . . ?
C61 C62 C63 120.0 . . ?
C61 C62 H62 120.0 . . ?
C63 C62 H62 120.0 . . ?
C64 C63 C62 120.0 . . ?
C64 C63 H63 120.0 . . ?
C62 C63 H63 120.0 . . ?
C63 C64 C65 120.0 . . ?
C63 C64 H64 120.0 . . ?
C65 C64 H64 120.0 . . ?
C64 C65 N60 120.0 . . ?
C64 C65 H65 120.0 . . ?
N60 C65 H65 120.0 . . ?
C71 C70 C75 120.0 . . ?
C71 C70 H70 120.0 . . ?
C75 C70 H70 120.0 . . ?
C72 C71 C70 120.0 . . ?
C72 C71 H71 120.0 . . ?
C70 C71 H71 120.0 . . ?
C71 C72 C73 120.0 . . ?
C71 C72 H72 120.0 . . ?
C73 C72 H72 120.0 . . ?
C74 C73 C72 120.0 . . ?
C74 C73 H73 120.0 . . ?
C72 C73 H73 120.0 . . ?
C73 C74 C75 120.0 . . ?
C73 C74 H74 120.0 . . ?
C75 C74 H74 120.0 . . ?
C74 C75 C70 120.0 . . ?
C74 C75 H75 120.0 . . ?
C70 C75 H75 120.0 . . ?

loop_
_geom_bond_atom_site_label_1
_geom_bond_atom_site_label_2
_geom_bond_distance
_geom_bond_site_symmetry_2
_geom_bond_publ_flag
Co1 O10 2.098(5) 4_655 ?
Co1 O10 2.098(5) . ?
Co1 O1 2.102(6) 4_655 ?
Co1 O1 2.102(6) . ?
Co1 N19 2.186(6) . ?
Co1 N19 2.186(6) 4_655 ?
O1 C4 1.377(9) . ?
O1 H100 1.0185 . ?
C1 C2 1.386(12) . ?
C1 C6 1.398(11) . ?
C1 C14 1.548(11) 3_565 ?
Co2 O10 1.983(5) 4_655 ?
Co2 O16 2.000(5) . ?
Co2 N25 2.039(8) . ?
Co2 O3 2.081(6) . ?
Co2 O2 2.083(6) 4_655 ?
O2 C2 1.383(9) . ?
O2 Co2 2.083(6) 4_655 ?
O2 H101 0.9027 . ?
C2 C3 1.382(11) . ?
Co3 O16 2.020(5) 2_665 ?
Co3 O16 2.020(5) . ?
Co3 O9 2.059(6) 2_665 ?
Co3 O9 2.059(6) . ?
Co3 N31 2.090(10) . ?
O3 C9 1.350(10) . ?
O3 H100 1.4502 . ?
C3 O10 1.356(10) . ?
C3 C4 1.387(11) . ?
C4 C5 1.388(11) . ?
C5 C6 1.387(11) . ?
C5 C7 1.521(11) . ?
C6 H6 0.9500 . ?
C7 C15 1.497(12) . ?
C7 C8 1.536(11) . ?
C7 H7 1.0000 . ?
C8 C9 1.394(12) . ?
C8 C13 1.417(12) . ?
O9 C11 1.386(10) . ?
C9 C10 1.392(12) . ?
O10 Co2 1.983(5) 4_655 ?
C10 C11 1.382(12) . ?
C10 O16 1.387(10) . ?
C11 C12 1.397(12) . ?
C12 C13 1.398(11) . ?
C12 C14 1.528(12) . ?
C13 H13 0.9500 . ?
C14 C17 1.519(11) . ?
C14 C1 1.548(11) 3_565 ?
C14 H14 1.0000 . ?
C15 C16 1.541(13) . ?
C15 H15A 0.9900 . ?
C15 H15B 0.9900 . ?
C16 H16A 0.9800 . ?
C16 H16B 0.9800 . ?
C16 H16C 0.9800 . ?
C17 C18 1.515(12) . ?
C17 H17A 0.9900 . ?
C17 H17B 0.9900 . ?
C18 H18A 0.9800 . ?
C18 H18B 0.9800 . ?
C18 H18C 0.9800 . ?
N19 C20 1.312(11) . ?
N19 C24 1.331(11) . ?
C20 C21 1.371(12) . ?
C20 H20 0.9500 . ?
C21 C22 1.367(13) . ?
C21 H21 0.9500 . ?
C22 C23 1.347(12) . ?
C22 H22 0.9500 . ?
C23 C24 1.382(12) . ?
C23 H23 0.9500 . ?
C24 H24 0.9500 . ?
N25 C26 1.300(12) . ?
N25 C30 1.322(13) . ?
C26 C27 1.390(14) . ?
C26 H26 0.9500 . ?
C27 C28 1.338(18) . ?
C27 H27 0.9500 . ?
C28 C29 1.366(19) . ?
C28 H28 0.9500 . ?
C29 C30 1.399(17) . ?
C29 H29 0.9500 . ?
C30 H30 0.9500 . ?
N31 C32 1.306(11) . ?
N31 C32 1.306(11) 2_665 ?
C32 C33 1.430(15) . ?
C32 H32 0.9500 . ?
C33 C34 1.343(14) . ?
C33 H33 0.9500 . ?
C34 C33 1.343(14) 2_665 ?
C34 H34 0.9500 . ?
N40 C41 1.357(12) . ?
N40 C41 1.357(12) 14_655 ?
C41 C42 1.367(14) . ?
C41 H41 0.9500 . ?
C42 C43 1.318(13) . ?
C42 H42 0.9500 . ?
C43 C42 1.318(13) 14_655 ?
C43 H43 0.9500 . ?
C44 C45 1.34(2) . ?
C44 N49 1.37(2) . ?
C44 H44 0.9500 . ?
C45 C46 1.31(2) . ?
C45 H45 0.9500 . ?
C46 C47 1.34(2) . ?
C46 H46 0.9500 . ?
C47 C48 1.40(2) . ?
C47 H47 0.9500 . ?
C48 N49 1.407(19) . ?
C48 H48 0.9500 . ?
N60 C61 1.3900 . ?
N60 C65 1.3900 . ?
C61 C62 1.3900 . ?
C61 H61 0.9500 . ?
C62 C63 1.3900 . ?
C62 H62 0.9500 . ?
C63 C64 1.3900 . ?
C63 H63 0.9500 . ?
C64 C65 1.3900 . ?
C64 H64 0.9500 . ?
C65 H65 0.9500 . ?
C70 C71 1.3900 . ?
C70 C75 1.3900 . ?
C70 H70 0.9500 . ?
C71 C72 1.3900 . ?
C71 H71 0.9500 . ?
C72 C73 1.3900 . ?
C72 H72 0.9500 . ?
C73 C74 1.3900 . ?
C73 H73 0.9500 . ?
C74 C75 1.3900 . ?
C74 H74 0.9500 . ?
C75 H75 0.9500 . ?
